data_4332288
loop_
_publ_author_name
'Ellis, Bobby D.'
'Macdonald, Charles L. B.'

_publ_section_title
;
 Phosphorus(I) Iodide:&#x00A0; A Versatile Metathesis Reagent for the
 Synthesis of Low Oxidation State Phosphorus Compounds
;
_journal_issue 17
_journal_name_full 'Inorganic Chemistry'
_journal_page_first 6864
_journal_page_last 6874
_journal_paper_doi 10.1021/ic060186o
_journal_volume 45
_journal_year 2006
_chemical_formula_moiety 'C26 H24 P3 1+, I 1-'
_chemical_formula_sum 'C26 H24 I P3'
_chemical_formula_weight 556.26
_chemical_name_systematic
;
?
;
_chemical_temperature_decomposition 149.5(5)
_space_group_IT_number 2
_symmetry_cell_setting triclinic
_symmetry_space_group_name_Hall '-P 1'
_symmetry_space_group_name_H-M 'P -1'
_atom_sites_solution_hydrogens geom
_atom_sites_solution_primary direct
_atom_sites_solution_secondary difmap
_audit_creation_method SHELXL-97
_cell_angle_alpha 71.9700(10)
_cell_angle_beta 81.2800(10)
_cell_angle_gamma 68.8660(10)
_cell_formula_units_Z 4
_cell_length_a 10.1179(13)
_cell_length_b 13.5649(17)
_cell_length_c 19.688(3)
_cell_measurement_reflns_used 7858
_cell_measurement_temperature 173(2)
_cell_measurement_theta_max 28.18
_cell_measurement_theta_min 2.24
_cell_volume 2394.2(6)
_computing_cell_refinement 'Bruker SMART'
_computing_data_collection 'Bruker SMART'
_computing_data_reduction 'Bruker SAINT'
_computing_molecular_graphics 'Bruker SHELXTL'
_computing_publication_material 'WinGX publication routines (Farrugia, 1999)'
_computing_structure_refinement 'SHELXL-97 (Sheldrick, 1997)'
_computing_structure_solution 'Bruker SHELXTL'
_diffrn_ambient_temperature 173(2)
_diffrn_measured_fraction_theta_full 0.962
_diffrn_measured_fraction_theta_max 0.962
_diffrn_measurement_device_type 'CCD area detector'
_diffrn_measurement_method 'phi and omega scans'
_diffrn_radiation_monochromator graphite
_diffrn_radiation_source 'fine-focus sealed tube'
_diffrn_radiation_type mok\a
_diffrn_radiation_wavelength 0.71073
_diffrn_reflns_av_R_equivalents 0.0330
_diffrn_reflns_av_sigmaI/netI 0.0437
_diffrn_reflns_limit_h_max 13
_diffrn_reflns_limit_h_min -13
_diffrn_reflns_limit_k_max 17
_diffrn_reflns_limit_k_min -17
_diffrn_reflns_limit_l_max 25
_diffrn_reflns_limit_l_min -25
_diffrn_reflns_number 26843
_diffrn_reflns_theta_full 27.50
_diffrn_reflns_theta_max 27.50
_diffrn_reflns_theta_min 1.09
_exptl_absorpt_coefficient_mu 1.549
_exptl_absorpt_correction_T_max 0.538
_exptl_absorpt_correction_T_min 0.387
_exptl_absorpt_correction_type none
_exptl_crystal_colour colourless
_exptl_crystal_density_diffrn 1.543
_exptl_crystal_density_method 'not measured'
_exptl_crystal_description prism
_exptl_crystal_F_000 1112
_exptl_crystal_size_max 0.50
_exptl_crystal_size_mid 0.50
_exptl_crystal_size_min 0.40
_refine_diff_density_max 1.348
_refine_diff_density_min -0.914
_refine_diff_density_rms 0.116
_refine_ls_extinction_method none
_refine_ls_goodness_of_fit_ref 1.299
_refine_ls_hydrogen_treatment constr
_refine_ls_matrix_type full
_refine_ls_number_parameters 585
_refine_ls_number_reflns 10586
_refine_ls_number_restraints 0
_refine_ls_restrained_S_all 1.299
_refine_ls_R_factor_all 0.0694
_refine_ls_R_factor_gt 0.0596
_refine_ls_shift/su_max 0.001
_refine_ls_shift/su_mean 0.000
_refine_ls_structure_factor_coef Fsqd
_refine_ls_weighting_details 'calc w=1/[\s^2^(fo^2^)+(0.0350p)^2^+5.0838p] where p=(fo^2^+2fc^2^)/3'
_refine_ls_weighting_scheme calc
_refine_ls_wR_factor_gt 0.1177
_refine_ls_wR_factor_ref 0.1240
_reflns_number_gt 9313
_reflns_number_total 10586
_reflns_threshold_expression >2sigma(i)
_cod_data_source_file ic060186osup1.cif
_cod_data_source_block p-1
_cod_depositor_comments
;
The following automatic conversions were performed:

'_chemical_temperature_decomposition' value '149-150' was changed to
'149.5(5)' - the average value was taken and precision was
estimated.

'_atom_site_adp_type' value 'uani' changed to 'Uani'
according to /home/saulius/struct/CIF-dictionaries/cif_core.dic
dictionary named 'cif_core.dic' version 2.4.2 from 2011-04-26 (60
times).

'_atom_site_adp_type' value 'uiso' changed to 'Uiso'
according to /home/saulius/struct/CIF-dictionaries/cif_core.dic
dictionary named 'cif_core.dic' version 2.4.2 from 2011-04-26 (48
times).

'_atom_site_refinement_flags' value 'r' changed to 'R'
according to /home/saulius/struct/CIF-dictionaries/cif_core.dic
dictionary named 'cif_core.dic' version 2.4.2 from 2011-04-26 (48
times).

Automatic conversion script
Id: cif_fix_values 1891 2012-01-12 08:04:46Z andrius 
;
_cod_original_cell_volume 2394.2(5)
_cod_database_code 4332288

loop_
_symmetry_equiv_pos_as_xyz
'x, y, z'
'-x, -y, -z'

loop_
_atom_site_label
_atom_site_type_symbol
_atom_site_fract_x
_atom_site_fract_y
_atom_site_fract_z
_atom_site_U_iso_or_equiv
_atom_site_adp_type
_atom_site_occupancy
_atom_site_symmetry_multiplicity
_atom_site_calc_flag
_atom_site_refinement_flags
c14 c 0.3042(5) -0.3036(4) 0.7193(2) 0.0227(10) Uani 1 1 d .
h14a h 0.3300(11) -0.384(3) 0.7323(5) 0.027 Uiso 1 1 calc R
h14b h 0.387(3) -0.2835(8) 0.6948(9) 0.027 Uiso 1 1 calc R
c15 c 0.2581(5) -0.2627(4) 0.7857(3) 0.0236(10) Uani 1 1 d .
h15a h 0.2493(6) -0.187(3) 0.7744(5) 0.028 Uiso 1 1 calc R
h15b h 0.326(3) -0.3040(16) 0.8215(14) 0.028 Uiso 1 1 calc R
c24 c 0.5661(6) 0.1919(4) 0.8534(3) 0.0290(11) Uani 1 1 d .
h24a h 0.625(3) 0.123(3) 0.8535(3) 0.035 Uiso 1 1 calc R
h24b h 0.5555(7) 0.1969(5) 0.8988(19) 0.035 Uiso 1 1 calc R
c25 c 0.4244(6) 0.2093(4) 0.8283(3) 0.0297(11) Uani 1 1 d .
h25a h 0.355(3) 0.261(2) 0.8471(8) 0.036 Uiso 1 1 calc R
h25b h 0.4049(10) 0.144(3) 0.8440(7) 0.036 Uiso 1 1 calc R
c111 c -0.0009(5) -0.1985(4) 0.8775(2) 0.0194(9) Uani 1 1 d .
c112 c 0.0792(6) -0.1872(4) 0.9243(3) 0.0300(11) Uani 1 1 d .
h112 h 0.170(6) -0.219(2) 0.9242(3) 0.036 Uiso 1 1 calc R
c113 c 0.0131(6) -0.1243(5) 0.9709(3) 0.0360(13) Uani 1 1 d .
h113 h 0.065(4) -0.1153(8) 1.000(2) 0.043 Uiso 1 1 calc R
c114 c -0.1323(6) -0.0752(4) 0.9727(3) 0.0353(13) Uani 1 1 d .
h114 h -0.173(3) -0.036(3) 1.002(2) 0.042 Uiso 1 1 calc R
c115 c -0.2127(6) -0.0881(4) 0.9272(3) 0.0309(12) Uani 1 1 d .
h115 h -0.307(6) -0.057(2) 0.9291(3) 0.037 Uiso 1 1 calc R
c116 c -0.1470(5) -0.1487(4) 0.8785(3) 0.0286(11) Uani 1 1 d .
h116 h -0.200(3) -0.1556(6) 0.847(2) 0.034 Uiso 1 1 calc R
c121 c 0.1190(5) -0.4223(4) 0.8703(2) 0.0217(9) Uani 1 1 d .
c122 c 0.2501(6) -0.4918(4) 0.8972(3) 0.0261(10) Uani 1 1 d .
h122 h 0.321(5) -0.4693(16) 0.8883(7) 0.031 Uiso 1 1 calc R
c123 c 0.2648(6) -0.5975(4) 0.9384(3) 0.0322(12) Uani 1 1 d .
h123 h 0.347(6) -0.641(3) 0.9550(12) 0.039 Uiso 1 1 calc R
c124 c 0.1512(6) -0.6346(4) 0.9534(3) 0.0366(13) Uani 1 1 d .
h124 h 0.1611(10) -0.700(5) 0.9797(19) 0.044 Uiso 1 1 calc R
c125 c 0.0220(6) -0.5669(5) 0.9265(3) 0.0381(13) Uani 1 1 d .
h125 h -0.050(5) -0.5908(18) 0.9357(7) 0.046 Uiso 1 1 calc R
c126 c 0.0055(6) -0.4612(4) 0.8849(3) 0.0321(12) Uani 1 1 d .
h126 h -0.077(6) -0.418(3) 0.8675(12) 0.038 Uiso 1 1 calc R
c131 c 0.1800(5) -0.3117(4) 0.5953(2) 0.0203(9) Uani 1 1 d .
c132 c 0.0744(6) -0.3471(4) 0.5844(3) 0.0281(11) Uani 1 1 d .
h132 h -0.014(5) -0.3314(10) 0.6111(16) 0.034 Uiso 1 1 calc R
c133 c 0.0981(7) -0.4049(5) 0.5347(3) 0.0378(13) Uani 1 1 d .
h133 h 0.030(5) -0.4270(16) 0.5272(6) 0.045 Uiso 1 1 calc R
c134 c 0.2264(7) -0.4290(4) 0.4963(3) 0.0372(13) Uani 1 1 d .
h134 h 0.2426(13) -0.471(3) 0.463(2) 0.045 Uiso 1 1 calc R
c135 c 0.3316(6) -0.3926(5) 0.5064(3) 0.0381(13) Uani 1 1 d .
h135 h 0.420(6) -0.4085(11) 0.4793(18) 0.046 Uiso 1 1 calc R
c136 c 0.3086(6) -0.3333(4) 0.5555(3) 0.0287(11) Uani 1 1 d .
h136 h 0.374(4) -0.3095(17) 0.5616(5) 0.034 Uiso 1 1 calc R
c141 c 0.1531(5) -0.0995(4) 0.6143(2) 0.0210(9) Uani 1 1 d .
c142 c 0.0244(6) -0.0183(4) 0.5936(3) 0.0319(12) Uani 1 1 d .
h142 h -0.050(5) -0.0332(12) 0.6027(7) 0.038 Uiso 1 1 calc R
c143 c 0.0211(6) 0.0874(4) 0.5578(3) 0.0336(12) Uani 1 1 d .
h143 h -0.053(6) 0.134(4) 0.5457(10) 0.040 Uiso 1 1 calc R
c144 c 0.1435(6) 0.1135(4) 0.5426(3) 0.0322(12) Uani 1 1 d .
h144 h 0.1404(7) 0.175(5) 0.5220(16) 0.039 Uiso 1 1 calc R
c145 c 0.2717(6) 0.0334(4) 0.5632(3) 0.0312(11) Uani 1 1 d .
h145 h 0.359(5) 0.0518(12) 0.5525(7) 0.037 Uiso 1 1 calc R
c146 c 0.2769(5) -0.0728(4) 0.5989(3) 0.0291(11) Uani 1 1 d .
h146 h 0.360(5) -0.125(3) 0.6123(9) 0.035 Uiso 1 1 calc R
c211 c 0.2445(5) 0.3186(4) 0.7048(3) 0.0234(10) Uani 1 1 d .
c212 c 0.1539(6) 0.4045(4) 0.7319(3) 0.0291(11) Uani 1 1 d .
h212 h 0.186(2) 0.4300(18) 0.7591(19) 0.035 Uiso 1 1 calc R
c213 c 0.0139(6) 0.4485(4) 0.7153(3) 0.0330(12) Uani 1 1 d .
h213 h -0.045(4) 0.504(4) 0.7330(12) 0.040 Uiso 1 1 calc R
c214 c -0.0381(6) 0.4090(5) 0.6724(3) 0.0347(13) Uani 1 1 d .
h214 h -0.126(6) 0.436(2) 0.6630(7) 0.042 Uiso 1 1 calc R
c215 c 0.0512(6) 0.3255(4) 0.6445(3) 0.0326(12) Uani 1 1 d .
h215 h 0.016(2) 0.2998(17) 0.614(2) 0.039 Uiso 1 1 calc R
c216 c 0.1927(6) 0.2795(4) 0.6610(3) 0.0298(11) Uani 1 1 d .
h216 h 0.251(4) 0.224(4) 0.6434(12) 0.036 Uiso 1 1 calc R
c221 c 0.5077(5) 0.1409(4) 0.6944(3) 0.0248(10) Uani 1 1 d .
c222 c 0.5118(6) 0.0355(4) 0.7317(3) 0.0349(13) Uani 1 1 d .
h222 h 0.481(3) 0.0242(11) 0.768(3) 0.042 Uiso 1 1 calc R
c223 c 0.5728(7) -0.0482(5) 0.6997(4) 0.0452(16) Uani 1 1 d .
h223 h 0.5757(7) -0.105(5) 0.7201(19) 0.054 Uiso 1 1 calc R
c224 c 0.6285(6) -0.0282(5) 0.6309(4) 0.0418(15) Uani 1 1 d .
h224 h 0.662(3) -0.077(4) 0.6124(16) 0.050 Uiso 1 1 calc R
c225 c 0.6266(7) 0.0750(5) 0.5944(4) 0.0433(15) Uani 1 1 d .
h225 h 0.663(3) 0.0877(11) 0.551(3) 0.052 Uiso 1 1 calc R
c226 c 0.5669(6) 0.1593(5) 0.6258(3) 0.0388(14) Uani 1 1 d .
h226 h 0.5664(6) 0.224(5) 0.6026(18) 0.047 Uiso 1 1 calc R
c231 c 0.8313(5) 0.2107(4) 0.7903(2) 0.0232(10) Uani 1 1 d .
c232 c 0.8710(6) 0.1350(4) 0.7509(3) 0.0330(12) Uani 1 1 d .
h232 h 0.803(4) 0.1328(4) 0.7224(18) 0.040 Uiso 1 1 calc R
c233 c 1.0081(6) 0.0630(5) 0.7524(3) 0.0388(14) Uani 1 1 d .
h233 h 1.0321(19) 0.017(4) 0.7282(19) 0.047 Uiso 1 1 calc R
c234 c 1.1057(6) 0.0648(5) 0.7926(3) 0.0352(13) Uani 1 1 d .
h234 h 1.191(6) 0.018(3) 0.7936(3) 0.042 Uiso 1 1 calc R
c235 c 1.0688(6) 0.1398(5) 0.8313(3) 0.0336(12) Uani 1 1 d .
h235 h 1.133(4) 0.1414(5) 0.8570(18) 0.040 Uiso 1 1 calc R
c236 c 0.9321(5) 0.2130(4) 0.8306(3) 0.0290(11) Uani 1 1 d .
h236 h 0.9081(17) 0.262(3) 0.8557(17) 0.035 Uiso 1 1 calc R
c241 c 0.6397(5) 0.3952(4) 0.8387(3) 0.0218(10) Uani 1 1 d .
c242 c 0.6340(5) 0.4997(4) 0.7957(3) 0.0276(11) Uani 1 1 d .
h242 h 0.6323(5) 0.5147(11) 0.750(3) 0.033 Uiso 1 1 calc R
c243 c 0.6310(6) 0.5789(5) 0.8269(3) 0.0357(13) Uani 1 1 d .
h243 h 0.6290(6) 0.635(5) 0.804(2) 0.043 Uiso 1 1 calc R
c244 c 0.6318(6) 0.5556(5) 0.8998(3) 0.0379(13) Uani 1 1 d .
h244 h 0.6265(7) 0.609(4) 0.9200(15) 0.046 Uiso 1 1 calc R
c245 c 0.6407(6) 0.4519(5) 0.9426(3) 0.0353(13) Uani 1 1 d .
h245 h 0.6444(6) 0.4360(12) 0.991(3) 0.042 Uiso 1 1 calc R
c246 c 0.6440(5) 0.3717(4) 0.9123(3) 0.0278(11) Uani 1 1 d .
h246 h 0.6491(6) 0.302(4) 0.9411(18) 0.033 Uiso 1 1 calc R
p11 p 0.08738(12) -0.28084(10) 0.81723(6) 0.0189(2) Uani 1 1 d .
p12 p -0.03338(13) -0.23903(12) 0.72676(7) 0.0276(3) Uani 1 1 d .
p13 p 0.15422(13) -0.23808(10) 0.66096(6) 0.0195(2) Uani 1 1 d .
p21 p 0.42559(13) 0.25657(10) 0.73110(7) 0.0231(3) Uani 1 1 d .
p22 p 0.53300(15) 0.37331(11) 0.70093(7) 0.0291(3) Uani 1 1 d .
p23 p 0.64611(13) 0.29305(10) 0.79634(7) 0.0222(3) Uani 1 1 d .
i1 i -0.33781(4) -0.31075(3) 0.59932(2) 0.03354(10) Uani 1 1 d .
i2 i 0.43528(4) -0.13932(3) 0.924476(19) 0.03450(11) Uani 1 1 d .

loop_
_atom_site_aniso_label
_atom_site_aniso_U_11
_atom_site_aniso_U_22
_atom_site_aniso_U_33
_atom_site_aniso_U_23
_atom_site_aniso_U_13
_atom_site_aniso_U_12
c14 0.020(2) 0.020(2) 0.023(2) -0.0009(19) -0.0043(18) -0.0038(19)
c15 0.019(2) 0.025(2) 0.026(2) -0.005(2) 0.0014(19) -0.0097(19)
c24 0.035(3) 0.029(3) 0.023(3) -0.003(2) 0.001(2) -0.015(2)
c25 0.039(3) 0.030(3) 0.018(2) -0.008(2) -0.001(2) -0.007(2)
c111 0.026(2) 0.018(2) 0.015(2) -0.0033(17) -0.0013(18) -0.0087(19)
c112 0.029(3) 0.026(3) 0.037(3) -0.011(2) -0.002(2) -0.008(2)
c113 0.046(3) 0.037(3) 0.033(3) -0.016(2) 0.000(3) -0.019(3)
c114 0.051(3) 0.027(3) 0.033(3) -0.018(2) 0.010(3) -0.015(3)
c115 0.026(3) 0.019(2) 0.037(3) -0.004(2) 0.006(2) -0.002(2)
c116 0.031(3) 0.023(3) 0.027(3) -0.001(2) -0.002(2) -0.009(2)
c121 0.027(2) 0.019(2) 0.017(2) -0.0061(18) 0.0010(18) -0.0058(19)
c122 0.030(3) 0.021(2) 0.025(3) -0.005(2) -0.005(2) -0.005(2)
c123 0.036(3) 0.023(3) 0.029(3) -0.005(2) -0.003(2) -0.001(2)
c124 0.054(4) 0.020(3) 0.027(3) -0.001(2) 0.006(2) -0.010(2)
c125 0.041(3) 0.030(3) 0.046(3) -0.005(3) 0.003(3) -0.021(3)
c126 0.031(3) 0.027(3) 0.038(3) -0.007(2) -0.002(2) -0.011(2)
c131 0.027(2) 0.016(2) 0.016(2) -0.0046(17) -0.0025(18) -0.0041(18)
c132 0.035(3) 0.030(3) 0.019(2) -0.002(2) -0.003(2) -0.013(2)
c133 0.057(4) 0.033(3) 0.030(3) -0.003(2) -0.009(3) -0.025(3)
c134 0.062(4) 0.023(3) 0.028(3) -0.011(2) -0.006(3) -0.011(3)
c135 0.040(3) 0.033(3) 0.033(3) -0.013(2) 0.003(2) -0.001(3)
c136 0.027(3) 0.027(3) 0.029(3) -0.006(2) -0.004(2) -0.007(2)
c141 0.030(2) 0.018(2) 0.015(2) -0.0036(18) 0.0003(18) -0.0090(19)
c142 0.031(3) 0.029(3) 0.035(3) -0.003(2) -0.008(2) -0.012(2)
c143 0.034(3) 0.025(3) 0.033(3) -0.002(2) -0.008(2) -0.001(2)
c144 0.049(3) 0.021(3) 0.025(3) -0.002(2) -0.002(2) -0.013(2)
c145 0.032(3) 0.023(3) 0.039(3) -0.007(2) -0.001(2) -0.012(2)
c146 0.023(2) 0.024(3) 0.034(3) -0.006(2) 0.003(2) -0.003(2)
c211 0.025(2) 0.017(2) 0.025(2) -0.0003(19) -0.0056(19) -0.0065(19)
c212 0.034(3) 0.028(3) 0.028(3) -0.011(2) -0.004(2) -0.009(2)
c213 0.033(3) 0.025(3) 0.038(3) -0.011(2) 0.004(2) -0.006(2)
c214 0.029(3) 0.033(3) 0.035(3) 0.000(2) -0.005(2) -0.009(2)
c215 0.040(3) 0.032(3) 0.028(3) -0.008(2) -0.009(2) -0.012(2)
c216 0.032(3) 0.029(3) 0.027(3) -0.009(2) -0.005(2) -0.007(2)
c221 0.025(2) 0.020(2) 0.031(3) -0.010(2) -0.002(2) -0.006(2)
c222 0.038(3) 0.032(3) 0.035(3) -0.009(2) 0.000(2) -0.013(2)
c223 0.048(4) 0.022(3) 0.062(4) -0.010(3) -0.008(3) -0.008(3)
c224 0.036(3) 0.038(3) 0.057(4) -0.031(3) -0.005(3) -0.002(3)
c225 0.047(4) 0.048(4) 0.042(3) -0.028(3) 0.010(3) -0.016(3)
c226 0.052(4) 0.033(3) 0.036(3) -0.014(3) 0.009(3) -0.020(3)
c231 0.026(2) 0.020(2) 0.022(2) -0.0027(19) -0.0006(19) -0.0075(19)
c232 0.034(3) 0.027(3) 0.038(3) -0.015(2) -0.004(2) -0.005(2)
c233 0.043(3) 0.032(3) 0.042(3) -0.021(3) 0.001(3) -0.005(3)
c234 0.030(3) 0.029(3) 0.036(3) -0.008(2) -0.004(2) 0.002(2)
c235 0.027(3) 0.041(3) 0.030(3) -0.008(2) -0.002(2) -0.009(2)
c236 0.032(3) 0.031(3) 0.026(3) -0.010(2) 0.001(2) -0.012(2)
c241 0.016(2) 0.024(2) 0.027(2) -0.014(2) 0.0018(18) -0.0048(19)
c242 0.027(3) 0.029(3) 0.026(3) -0.012(2) -0.002(2) -0.004(2)
c243 0.033(3) 0.022(3) 0.053(4) -0.013(3) -0.007(3) -0.006(2)
c244 0.033(3) 0.037(3) 0.047(4) -0.024(3) -0.006(3) -0.004(2)
c245 0.029(3) 0.047(4) 0.033(3) -0.022(3) 0.001(2) -0.007(3)
c246 0.027(3) 0.029(3) 0.026(3) -0.010(2) 0.004(2) -0.008(2)
p11 0.0183(5) 0.0192(6) 0.0172(6) -0.0037(5) -0.0014(4) -0.0048(5)
p12 0.0204(6) 0.0400(8) 0.0201(6) -0.0045(6) -0.0028(5) -0.0099(6)
p13 0.0213(6) 0.0191(6) 0.0171(6) -0.0039(5) -0.0020(4) -0.0061(5)
p21 0.0263(6) 0.0233(6) 0.0217(6) -0.0086(5) -0.0007(5) -0.0087(5)
p22 0.0385(8) 0.0255(7) 0.0246(7) -0.0019(5) -0.0065(6) -0.0145(6)
p23 0.0247(6) 0.0209(6) 0.0224(6) -0.0070(5) -0.0022(5) -0.0080(5)
i1 0.02391(17) 0.02459(18) 0.0475(2) -0.00787(15) 0.00427(15) -0.00683(13)
i2 0.03034(19) 0.0351(2) 0.03132(19) 0.00109(15) -0.00343(14) -0.01101(15)

loop_
_atom_type_symbol
_atom_type_description
_atom_type_scat_dispersion_real
_atom_type_scat_dispersion_imag
_atom_type_scat_source
c c 0.0033 0.0016 'international tables vol c tables 4.2.6.8 and 6.1.1.4'
h h 0.0000 0.0000 'international tables vol c tables 4.2.6.8 and 6.1.1.4'
p p 0.1023 0.0942 'international tables vol c tables 4.2.6.8 and 6.1.1.4'
i i -0.4742 1.8119 'international tables vol c tables 4.2.6.8 and 6.1.1.4'

loop_
_geom_angle_atom_site_label_1
_geom_angle_atom_site_label_2
_geom_angle_atom_site_label_3
_geom_angle
c15 c14 p13 107.0(3)
c15 c14 h14a 110.3
p13 c14 h14a 110.3
c15 c14 h14b 110.3
p13 c14 h14b 110.3
h14a c14 h14b 108.6
c14 c15 p11 106.8(3)
c14 c15 h15a 110.4
p11 c15 h15a 110.4
c14 c15 h15b 110.4
p11 c15 h15b 110.4
h15a c15 h15b 108.6
c25 c24 p23 111.9(4)
c25 c24 h24a 109.2
p23 c24 h24a 109.2
c25 c24 h24b 109.2
p23 c24 h24b 109.2
h24a c24 h24b 107.9
c24 c25 p21 109.8(4)
c24 c25 h25a 109.7
p21 c25 h25a 109.7
c24 c25 h25b 109.7
p21 c25 h25b 109.7
h25a c25 h25b 108.2
c116 c111 c112 120.3(5)
c116 c111 p11 120.7(4)
c112 c111 p11 119.1(4)
c113 c112 c111 119.8(5)
c113 c112 h112 120.1
c111 c112 h112 120.1
c114 c113 c112 120.4(5)
c114 c113 h113 119.8
c112 c113 h113 119.8
c113 c114 c115 120.0(5)
c113 c114 h114 120.0
c115 c114 h114 120.0
c114 c115 c116 120.2(5)
c114 c115 h115 119.9
c116 c115 h115 119.9
c111 c116 c115 119.3(5)
c111 c116 h116 120.3
c115 c116 h116 120.3
c126 c121 c122 119.2(5)
c126 c121 p11 117.7(4)
c122 c121 p11 123.1(4)
c123 c122 c121 119.5(5)
c123 c122 h122 120.2
c121 c122 h122 120.2
c124 c123 c122 120.7(5)
c124 c123 h123 119.6
c122 c123 h123 119.6
c125 c124 c123 120.0(5)
c125 c124 h124 120.0
c123 c124 h124 120.0
c124 c125 c126 120.1(5)
c124 c125 h125 119.9
c126 c125 h125 119.9
c125 c126 c121 120.4(5)
c125 c126 h126 119.8
c121 c126 h126 119.8
c132 c131 c136 120.2(4)
c132 c131 p13 120.8(4)
c136 c131 p13 119.0(4)
c133 c132 c131 119.5(5)
c133 c132 h132 120.3
c131 c132 h132 120.3
c132 c133 c134 120.8(5)
c132 c133 h133 119.6
c134 c133 h133 119.6
c133 c134 c135 119.9(5)
c133 c134 h134 120.0
c135 c134 h134 120.0
c136 c135 c134 119.9(5)
c136 c135 h135 120.0
c134 c135 h135 120.0
c135 c136 c131 119.7(5)
c135 c136 h136 120.2
c131 c136 h136 120.2
c142 c141 c146 119.4(5)
c142 c141 p13 118.5(4)
c146 c141 p13 122.0(4)
c143 c142 c141 119.5(5)
c143 c142 h142 120.2
c141 c142 h142 120.2
c144 c143 c142 120.9(5)
c144 c143 h143 119.5
c142 c143 h143 119.5
c143 c144 c145 119.9(5)
c143 c144 h144 120.0
c145 c144 h144 120.0
c144 c145 c146 119.9(5)
c144 c145 h145 120.0
c146 c145 h145 120.0
c145 c146 c141 120.3(5)
c145 c146 h146 119.8
c141 c146 h146 119.8
c216 c211 c212 119.8(5)
c216 c211 p21 121.2(4)
c212 c211 p21 118.9(4)
c213 c212 c211 119.4(5)
c213 c212 h212 120.3
c211 c212 h212 120.3
c212 c213 c214 120.8(5)
c212 c213 h213 119.6
c214 c213 h213 119.6
c213 c214 c215 120.1(5)
c213 c214 h214 120.0
c215 c214 h214 120.0
c214 c215 c216 120.0(5)
c214 c215 h215 120.0
c216 c215 h215 120.0
c215 c216 c211 119.8(5)
c215 c216 h216 120.1
c211 c216 h216 120.1
c226 c221 c222 118.9(5)
c226 c221 p21 118.4(4)
c222 c221 p21 122.7(4)
c223 c222 c221 119.6(6)
c223 c222 h222 120.2
c221 c222 h222 120.2
c224 c223 c222 120.9(6)
c224 c223 h223 119.6
c222 c223 h223 119.6
c225 c224 c223 119.7(6)
c225 c224 h224 120.2
c223 c224 h224 120.2
c224 c225 c226 120.1(6)
c224 c225 h225 119.9
c226 c225 h225 119.9
c225 c226 c221 120.8(6)
c225 c226 h226 119.6
c221 c226 h226 119.6
c232 c231 c236 119.1(5)
c232 c231 p23 118.9(4)
c236 c231 p23 121.5(4)
c233 c232 c231 119.7(5)
c233 c232 h232 120.1
c231 c232 h232 120.1
c234 c233 c232 120.8(5)
c234 c233 h233 119.6
c232 c233 h233 119.6
c233 c234 c235 120.3(5)
c233 c234 h234 119.9
c235 c234 h234 119.9
c234 c235 c236 119.9(5)
c234 c235 h235 120.0
c236 c235 h235 120.0
c235 c236 c231 120.1(5)
c235 c236 h236 120.0
c231 c236 h236 120.0
c246 c241 c242 119.5(4)
c246 c241 p23 121.9(4)
c242 c241 p23 118.6(4)
c243 c242 c241 119.6(5)
c243 c242 h242 120.2
c241 c242 h242 120.2
c244 c243 c242 120.4(5)
c244 c243 h243 119.8
c242 c243 h243 119.8
c243 c244 c245 120.3(5)
c243 c244 h244 119.8
c245 c244 h244 119.8
c244 c245 c246 120.0(5)
c244 c245 h245 120.0
c246 c245 h245 120.0
c245 c246 c241 120.1(5)
c245 c246 h246 120.0
c241 c246 h246 120.0
c111 p11 c121 105.4(2)
c111 p11 c15 110.0(2)
c121 p11 c15 108.4(2)
c111 p11 p12 112.29(16)
c121 p11 p12 112.36(16)
c15 p11 p12 108.28(17)
p11 p12 p13 88.37(7)
c131 p13 c141 108.1(2)
c131 p13 c14 109.2(2)
c141 p13 c14 107.6(2)
c131 p13 p12 112.13(16)
c141 p13 p12 112.17(16)
c14 p13 p12 107.56(16)
c211 p21 c221 107.6(2)
c211 p21 c25 108.1(2)
c221 p21 c25 109.9(2)
c211 p21 p22 111.43(16)
c221 p21 p22 113.91(17)
c25 p21 p22 105.77(19)
p21 p22 p23 89.47(7)
c241 p23 c231 106.1(2)
c241 p23 c24 112.6(2)
c231 p23 c24 102.6(2)
c241 p23 p22 108.75(17)
c231 p23 p22 118.66(17)
c24 p23 p22 108.18(18)

loop_
_geom_bond_atom_site_label_1
_geom_bond_atom_site_label_2
_geom_bond_distance
c14 c15 1.520(7)
c14 p13 1.826(5)
c14 h14a 0.9879
c14 h14b 0.9879
c15 p11 1.821(5)
c15 h15a 0.9536
c15 h15b 0.9536
c24 c25 1.500(7)
c24 p23 1.837(5)
c24 h24a 0.9042
c24 h24b 0.9042
c25 p21 1.820(5)
c25 h25a 0.9206
c25 h25b 0.9206
c111 c116 1.386(7)
c111 c112 1.390(7)
c111 p11 1.799(5)
c112 c113 1.379(7)
c112 h112 0.8633
c113 c114 1.379(8)
c113 h113 0.8995
c114 c115 1.384(8)
c114 h114 0.8680
c115 c116 1.392(7)
c115 h115 0.8951
c116 h116 0.9244
c121 c126 1.386(7)
c121 c122 1.390(7)
c121 p11 1.815(5)
c122 c123 1.379(7)
c122 h122 0.8470
c123 c124 1.373(8)
c123 h123 0.8658
c124 c125 1.370(8)
c124 h124 0.8584
c125 c126 1.377(7)
c125 h125 0.8767
c126 h126 0.8786
c131 c132 1.386(7)
c131 c136 1.397(7)
c131 p13 1.801(5)
c132 c133 1.378(7)
c132 h132 0.9586
c133 c134 1.384(8)
c133 h133 0.8920
c134 c135 1.386(8)
c134 h134 0.9589
c135 c136 1.385(7)
c135 h135 0.9601
c136 h136 0.8717
c141 c142 1.387(7)
c141 c146 1.391(7)
c141 p13 1.816(5)
c142 c143 1.379(7)
c142 h142 0.8264
c143 c144 1.374(8)
c143 h143 0.8037
c144 c145 1.378(7)
c144 h144 0.7939
c145 c146 1.379(7)
c145 h145 0.9786
c146 h146 0.8930
c211 c216 1.386(7)
c211 c212 1.396(7)
c211 p21 1.800(5)
c212 c213 1.370(7)
c212 h212 0.8729
c213 c214 1.377(8)
c213 h213 0.9100
c214 c215 1.377(8)
c214 h214 0.8520
c215 c216 1.384(7)
c215 h215 0.9401
c216 h216 0.8964
c221 c226 1.377(7)
c221 c222 1.379(7)
c221 p21 1.805(5)
c222 c223 1.374(8)
c222 h222 0.7344
c223 c224 1.370(9)
c223 h223 0.7472
c224 c225 1.356(9)
c224 h224 0.7975
c225 c226 1.371(8)
c225 h225 0.8719
c226 h226 0.8502
c231 c232 1.386(7)
c231 c236 1.397(7)
c231 p23 1.811(5)
c232 c233 1.377(8)
c232 h232 0.9660
c233 c234 1.366(8)
c233 h233 0.8423
c234 c235 1.370(8)
c234 h234 0.8693
c235 c236 1.381(7)
c235 h235 0.8933
c236 h236 0.8885
c241 c246 1.389(7)
c241 c242 1.394(7)
c241 p23 1.804(5)
c242 c243 1.382(7)
c242 h242 0.8521
c243 c244 1.372(8)
c243 h243 0.7544
c244 c245 1.377(8)
c244 h244 0.9093
c245 c246 1.382(7)
c245 h245 0.9189
c246 h246 0.9211
p11 p12 2.1263(17)
p12 p13 2.1315(18)
p21 p22 2.1223(18)
p22 p23 2.1240(18)
